data_2222156
loop_
_publ_author_name
'Zhao, Li-Zhen'
'Li, Ping'
'Cao, Bao-Liang'
'Ng, Seik Weng'

_publ_section_title
;Bis{\m-1,3-bis[(benzimidazol-1-yl)methyl]benzene-\k^2^<i>N</i>^3^:<i>N</i>^3'^}bis[dichloridozinc(II)]
 dimethylformamide disolvate
;
_journal_coeditor_code TK2441
_journal_issue 6
_journal_name_full 'Acta Crystallographica Section E'
_journal_page_first m613
_journal_paper_doi 10.1107/S1600536809015943
_journal_volume 65
_journal_year 2009
_chemical_formula_iupac '[Zn2 Cl4 (C22 H18 N4)2], 2C3 H7 N O'
_chemical_formula_moiety 'C44 H36 Cl4 N8 Zn2, 2(C3 H7 N O)'
_chemical_formula_sum 'C50 H50 Cl4 N10 O2 Zn2'
_chemical_formula_weight 1095.54
_chemical_name_systematic
;
Bis{\m-1,3-bis[(benzimidazol-1-yl)methyl]benzene-
\k^2^<i>N</i>^3^:<i>N</i>^3'^}bis[dichloridozinc(II)] dimethylformamide
disolvate
;
_space_group_IT_number 15
_symmetry_cell_setting monoclinic
_symmetry_space_group_name_Hall '-C 2yc'
_symmetry_space_group_name_H-M 'C 1 2/c 1'
_atom_sites_solution_hydrogens geom
_atom_sites_solution_primary direct
_atom_sites_solution_secondary difmap
_audit_creation_method SHELXL-97
_cell_angle_alpha 90
_cell_angle_beta 117.6950(10)
_cell_angle_gamma 90
_cell_formula_units_Z 4
_cell_length_a 24.0069(5)
_cell_length_b 9.8217(2)
_cell_length_c 23.9723(5)
_cell_measurement_reflns_used 4135
_cell_measurement_temperature 120(2)
_cell_measurement_theta_max 27.2
_cell_measurement_theta_min 2.3
_cell_volume 5004.82(19)
_computing_cell_refinement 'SAINT (Bruker, 2008)'
_computing_data_collection 'APEX2 (Bruker, 2008)'
_computing_data_reduction 'SAINT (Bruker, 2008)'
_computing_molecular_graphics 'X-SEED (Barbour, 2001)'
_computing_publication_material 'publCIF (Westrip, 2009)'
_computing_structure_refinement 'SHELXL97 (Sheldrick, 2008)'
_computing_structure_solution 'SHELXS97 (Sheldrick, 2008)'
_diffrn_ambient_temperature 120(2)
_diffrn_measured_fraction_theta_full 0.995
_diffrn_measured_fraction_theta_max 0.995
_diffrn_measurement_device_type 'Bruker SMART APEX'
_diffrn_measurement_method \w
_diffrn_radiation_monochromator graphite
_diffrn_radiation_source 'fine-focus sealed tube'
_diffrn_radiation_type MoK\a
_diffrn_radiation_wavelength 0.71073
_diffrn_reflns_av_R_equivalents 0.034
_diffrn_reflns_av_sigmaI/netI 0.040
_diffrn_reflns_limit_h_max 31
_diffrn_reflns_limit_h_min -30
_diffrn_reflns_limit_k_max 12
_diffrn_reflns_limit_k_min -12
_diffrn_reflns_limit_l_max 28
_diffrn_reflns_limit_l_min -31
_diffrn_reflns_number 17166
_diffrn_reflns_theta_full 27.5
_diffrn_reflns_theta_max 27.5
_diffrn_reflns_theta_min 1.9
_diffrn_standards_decay_% 0
_diffrn_standards_interval_count 0
_diffrn_standards_interval_time 0
_diffrn_standards_number 0
_exptl_absorpt_coefficient_mu 1.223
_exptl_absorpt_correction_T_max 0.888
_exptl_absorpt_correction_T_min 0.711
_exptl_absorpt_correction_type multi-scan
_exptl_absorpt_process_details 'SADABS (Sheldrick, 1996)'
_exptl_crystal_colour Colorless
_exptl_crystal_density_diffrn 1.454
_exptl_crystal_density_method 'not measured'
_exptl_crystal_description Prism
_exptl_crystal_F_000 2256
_exptl_crystal_size_max 0.30
_exptl_crystal_size_mid 0.20
_exptl_crystal_size_min 0.10
_refine_diff_density_max 0.92
_refine_diff_density_min -0.57
_refine_ls_extinction_method none
_refine_ls_goodness_of_fit_ref 1.04
_refine_ls_hydrogen_treatment constr
_refine_ls_matrix_type full
_refine_ls_number_parameters 309
_refine_ls_number_reflns 5730
_refine_ls_number_restraints 0
_refine_ls_restrained_S_all 1.04
_refine_ls_R_factor_all 0.053
_refine_ls_R_factor_gt 0.037
_refine_ls_shift/su_max 0.001
_refine_ls_shift/su_mean 0.001
_refine_ls_structure_factor_coef Fsqd
_refine_ls_weighting_details 'calc w=1/[\s^2^(Fo^2^)+(0.0452P)^2^+5.1375P] where P=(Fo^2^+2Fc^2^)/3'
_refine_ls_weighting_scheme calc
_refine_ls_wR_factor_gt 0.089
_refine_ls_wR_factor_ref 0.097
_reflns_number_gt 4449
_reflns_number_total 5730
_reflns_threshold_expression I>2\s(I)
_cod_data_source_file tk2441.cif
_cod_data_source_block I
_cod_depositor_comments
;
The following automatic conversions were performed:
'_symmetry_cell_setting' value 'Monoclinic' changed to 'monoclinic'
according to '/home/saulius/struct/CIF-dictionaries/cif_core.dic'
dictionary named 'cif_core.dic' version 2.4.1 from
2010-06-29.

'_exptl_absorpt_correction_type' value 'Multi-scan' changed
to 'multi-scan' according to
'/home/saulius/struct/CIF-dictionaries/cif_core.dic' dictionary named
'cif_core.dic' version 2.4.1 from 2010-06-29.

Automatic conversion script
Id: cif_fix_enum 1527 2010-12-29 10:47:43Z saulius 

The following automatic conversions were performed:

'_symmetry_cell_setting' value 'Monoclinic' changed to 'monoclinic'
according to /home/saulius/struct/CIF-dictionaries/cif_core.dic
dictionary named 'cif_core.dic' version 2.4.1 from
2010-06-29.

'_exptl_absorpt_correction_type' value 'Multi-scan'
changed to 'multi-scan' according to
/home/saulius/struct/CIF-dictionaries/cif_core.dic dictionary named
'cif_core.dic' version 2.4.1 from 2010-06-29.

Automatic conversion script
Id: cif_fix_values 1715 2011-07-08 13:25:40Z adriana 
;
_cod_original_cell_volume 5004.8(2)
_cod_original_sg_symbol_H-M 'C 2/c'
_cod_database_code 2222156
_cod_database_fobs_code 2222156

loop_
_symmetry_equiv_pos_as_xyz
'x, y, z'
'-x, y, -z+1/2'
'x+1/2, y+1/2, z'
'-x+1/2, y+1/2, -z+1/2'
'-x, -y, -z'
'x, -y, z-1/2'
'-x+1/2, -y+1/2, -z'
'x+1/2, -y+1/2, z-1/2'

loop_
_atom_site_type_symbol
_atom_site_label
_atom_site_fract_x
_atom_site_fract_y
_atom_site_fract_z
_atom_site_U_iso_or_equiv
_atom_site_adp_type
_atom_site_calc_flag
_atom_site_refinement_flags
_atom_site_occupancy
_atom_site_disorder_assembly
_atom_site_disorder_group
Zn Zn1 0.499493(12) 0.24704(3) 0.615569(12) 0.01976(9) Uani d . 1 . .
Cl Cl1 0.54858(3) 0.40106(6) 0.69289(3) 0.02422(14) Uani d . 1 . .
Cl Cl2 0.54751(3) 0.05513(6) 0.61286(3) 0.03540(17) Uani d . 1 . .
O O1 0.28873(14) 0.6931(3) 0.61655(11) 0.0738(8) Uani d . 1 . .
N N1 0.46559(9) 0.32960(19) 0.52860(9) 0.0194(4) Uani d . 1 . .
N N2 0.42352(9) 0.33960(19) 0.42428(9) 0.0183(4) Uani d . 1 . .
N N3 0.16359(9) 0.2139(2) 0.36682(9) 0.0223(4) Uani d . 1 . .
N N4 0.08242(9) 0.2789(2) 0.38075(9) 0.0224(4) Uani d . 1 . .
N N5 0.37081(12) 0.8246(2) 0.67983(10) 0.0369(6) Uani d . 1 . .
C C1 0.43461(10) 0.4540(2) 0.50863(10) 0.0185(5) Uani d . 1 . .
C C2 0.42823(11) 0.5612(2) 0.54354(11) 0.0224(5) Uani d . 1 . .
H H2 0.4464 0.5574 0.5882 0.027 Uiso calc R 1 . .
C C3 0.39418(11) 0.6732(2) 0.51009(12) 0.0263(5) Uani d . 1 . .
H H3 0.3887 0.7479 0.5322 0.032 Uiso calc R 1 . .
C C4 0.36741(11) 0.6791(2) 0.44394(12) 0.0260(5) Uani d . 1 . .
H H4 0.3444 0.7579 0.4227 0.031 Uiso calc R 1 . .
C C5 0.37366(11) 0.5743(2) 0.40925(11) 0.0232(5) Uani d . 1 . .
H H5 0.3556 0.5785 0.3646 0.028 Uiso calc R 1 . .
C C6 0.40796(10) 0.4615(2) 0.44313(11) 0.0199(5) Uani d . 1 . .
C C7 0.45751(11) 0.2659(2) 0.47682(11) 0.0202(5) Uani d . 1 . .
H H7 0.4738 0.1779 0.4766 0.024 Uiso calc R 1 . .
C C8 0.40337(11) 0.2955(2) 0.35930(11) 0.0206(5) Uani d . 1 . .
H H8A 0.4220 0.2054 0.3595 0.025 Uiso calc R 1 . .
H H8B 0.4187 0.3611 0.3382 0.025 Uiso calc R 1 . .
C C9 0.33254(11) 0.2861(2) 0.32330(11) 0.0209(5) Uani d . 1 . .
C C10 0.29914(11) 0.2108(2) 0.34747(11) 0.0208(5) Uani d . 1 . .
H H10 0.3215 0.1614 0.3856 0.025 Uiso calc R 1 . .
C C11 0.23407(11) 0.2072(2) 0.31670(11) 0.0222(5) Uani d . 1 . .
C C12 0.20141(12) 0.2768(3) 0.25988(12) 0.0285(6) Uani d . 1 . .
H H12 0.1567 0.2742 0.2382 0.034 Uiso calc R 1 . .
C C13 0.23399(13) 0.3496(3) 0.23511(12) 0.0338(6) Uani d . 1 . .
H H13 0.2117 0.3959 0.1961 0.041 Uiso calc R 1 . .
C C14 0.29951(12) 0.3554(3) 0.26713(11) 0.0291(6) Uani d . 1 . .
H H14 0.3216 0.4073 0.2503 0.035 Uiso calc R 1 . .
C C15 0.19950(12) 0.1274(2) 0.34467(12) 0.0257(5) Uani d . 1 . .
H H15A 0.1702 0.0633 0.3126 0.031 Uiso calc R 1 . .
H H15B 0.2303 0.0730 0.3805 0.031 Uiso calc R 1 . .
C C16 0.10264(11) 0.1968(2) 0.35076(11) 0.0223(5) Uani d . 1 . .
H H16 0.0766 0.1318 0.3206 0.027 Uiso calc R 1 . .
C C17 0.13518(11) 0.3561(2) 0.42061(11) 0.0221(5) Uani d . 1 . .
C C18 0.14072(12) 0.4591(2) 0.46287(11) 0.0251(5) Uani d . 1 . .
H H18 0.1058 0.4870 0.4686 0.030 Uiso calc R 1 . .
C C19 0.19923(12) 0.5187(3) 0.49612(12) 0.0285(6) Uani d . 1 . .
H H19 0.2047 0.5892 0.5254 0.034 Uiso calc R 1 . .
C C20 0.25048(12) 0.4777(3) 0.48768(12) 0.0300(6) Uani d . 1 . .
H H20 0.2899 0.5214 0.5114 0.036 Uiso calc R 1 . .
C C21 0.24572(12) 0.3754(3) 0.44588(12) 0.0283(6) Uani d . 1 . .
H H21 0.2808 0.3474 0.4405 0.034 Uiso calc R 1 . .
C C22 0.18653(11) 0.3158(2) 0.41212(11) 0.0227(5) Uani d . 1 . .
C C23 0.31081(17) 0.7967(4) 0.64606(15) 0.0501(9) Uani d . 1 . .
H H23 0.2819 0.8643 0.6446 0.060 Uiso calc R 1 . .
C C24 0.4155(2) 0.7252(4) 0.6803(2) 0.0749(12) Uani d . 1 . .
H H24A 0.3929 0.6512 0.6510 0.112 Uiso calc R 1 . .
H H24B 0.4396 0.6883 0.7229 0.112 Uiso calc R 1 . .
H H24C 0.4443 0.7688 0.6672 0.112 Uiso calc R 1 . .
C C25 0.3954(2) 0.9448(4) 0.71704(16) 0.0667(12) Uani d . 1 . .
H H25A 0.3605 1.0025 0.7133 0.100 Uiso calc R 1 . .
H H25B 0.4211 0.9949 0.7020 0.100 Uiso calc R 1 . .
H H25C 0.4213 0.9192 0.7612 0.100 Uiso calc R 1 . .

loop_
_atom_site_aniso_label
_atom_site_aniso_U_11
_atom_site_aniso_U_22
_atom_site_aniso_U_33
_atom_site_aniso_U_12
_atom_site_aniso_U_13
_atom_site_aniso_U_23
Zn1 0.01891(15) 0.01906(14) 0.01959(14) 0.00064(11) 0.00751(11) 0.00179(10)
Cl1 0.0220(3) 0.0268(3) 0.0201(3) -0.0046(2) 0.0067(2) -0.0007(2)
Cl2 0.0442(4) 0.0243(3) 0.0351(3) 0.0130(3) 0.0162(3) 0.0053(3)
O1 0.093(2) 0.0474(15) 0.0492(14) -0.0216(15) 0.0061(14) -0.0035(12)
N1 0.0187(10) 0.0179(10) 0.0211(9) 0.0017(8) 0.0088(8) 0.0031(8)
N2 0.0178(10) 0.0180(9) 0.0194(9) 0.0005(8) 0.0089(8) 0.0005(7)
N3 0.0229(11) 0.0223(10) 0.0239(10) -0.0048(8) 0.0126(9) -0.0058(8)
N4 0.0228(10) 0.0218(10) 0.0236(10) -0.0057(8) 0.0116(9) -0.0045(8)
N5 0.0455(15) 0.0325(13) 0.0262(11) -0.0073(11) 0.0112(11) -0.0024(10)
C1 0.0144(11) 0.0178(11) 0.0231(11) -0.0012(8) 0.0085(9) 0.0003(9)
C2 0.0172(12) 0.0240(12) 0.0237(12) -0.0005(9) 0.0078(10) -0.0013(9)
C3 0.0247(13) 0.0203(12) 0.0344(13) 0.0034(10) 0.0143(11) -0.0034(10)
C4 0.0224(13) 0.0211(12) 0.0328(13) 0.0068(10) 0.0116(11) 0.0061(10)
C5 0.0207(12) 0.0224(12) 0.0249(12) 0.0035(9) 0.0092(10) 0.0037(9)
C6 0.0160(11) 0.0202(12) 0.0238(12) -0.0021(9) 0.0096(9) 0.0001(9)
C7 0.0168(11) 0.0186(11) 0.0248(12) 0.0005(9) 0.0094(9) 0.0031(9)
C8 0.0229(12) 0.0219(11) 0.0199(11) 0.0008(9) 0.0123(10) 0.0003(9)
C9 0.0247(13) 0.0202(11) 0.0203(11) -0.0013(9) 0.0128(10) -0.0025(9)
C10 0.0243(12) 0.0180(11) 0.0198(11) 0.0005(9) 0.0099(10) -0.0002(9)
C11 0.0266(13) 0.0183(11) 0.0236(12) -0.0034(9) 0.0132(10) -0.0067(9)
C12 0.0236(13) 0.0315(14) 0.0244(12) -0.0035(10) 0.0062(10) -0.0048(10)
C13 0.0312(15) 0.0420(16) 0.0202(12) -0.0028(12) 0.0051(11) 0.0071(11)
C14 0.0290(14) 0.0343(14) 0.0240(12) -0.0048(11) 0.0124(11) 0.0049(11)
C15 0.0268(13) 0.0235(13) 0.0307(13) -0.0033(10) 0.0166(11) -0.0057(10)
C16 0.0218(12) 0.0229(12) 0.0227(12) -0.0063(9) 0.0106(10) -0.0034(9)
C17 0.0220(12) 0.0212(12) 0.0210(11) -0.0034(9) 0.0082(10) 0.0000(9)
C18 0.0274(13) 0.0227(12) 0.0264(12) -0.0009(10) 0.0135(11) -0.0037(10)
C19 0.0316(14) 0.0248(13) 0.0251(13) -0.0028(11) 0.0100(11) -0.0058(10)
C20 0.0250(13) 0.0295(14) 0.0311(14) -0.0088(11) 0.0093(11) -0.0077(11)
C21 0.0235(13) 0.0293(14) 0.0323(13) -0.0060(10) 0.0130(11) -0.0050(11)
C22 0.0256(13) 0.0206(12) 0.0225(12) -0.0053(10) 0.0117(10) -0.0033(9)
C23 0.053(2) 0.0425(18) 0.0376(17) -0.0103(16) 0.0071(15) 0.0080(14)
C24 0.075(3) 0.078(3) 0.083(3) 0.007(2) 0.047(3) -0.009(2)
C25 0.094(3) 0.043(2) 0.0422(19) -0.0191(19) 0.014(2) -0.0115(15)

loop_
_atom_type_symbol
_atom_type_description
_atom_type_scat_dispersion_real
_atom_type_scat_dispersion_imag
_atom_type_scat_source
C C 0.0033 0.0016 'International Tables Vol C Tables 4.2.6.8 and 6.1.1.4'
H H 0.0000 0.0000 'International Tables Vol C Tables 4.2.6.8 and 6.1.1.4'
N N 0.0061 0.0033 'International Tables Vol C Tables 4.2.6.8 and 6.1.1.4'
O O 0.0106 0.0060 'International Tables Vol C Tables 4.2.6.8 and 6.1.1.4'
Cl Cl 0.1484 0.1585 'International Tables Vol C Tables 4.2.6.8 and 6.1.1.4'
Zn Zn 0.2839 1.4301 'International Tables Vol C Tables 4.2.6.8 and 6.1.1.4'

loop_
_geom_angle_atom_site_label_1
_geom_angle_atom_site_label_2
_geom_angle_atom_site_label_3
_geom_angle_site_symmetry_1
_geom_angle_site_symmetry_3
_geom_angle
_geom_angle_publ_flag
N1 Zn1 N4 . 7_556 99.30(8) ?
N1 Zn1 Cl1 . . 112.62(6) ?
N1 Zn1 Cl2 . . 105.97(6) ?
N4 Zn1 Cl1 7_556 . 101.28(6) ?
N4 Zn1 Cl2 7_556 . 114.92(6) ?
Cl1 Zn1 Cl2 . . 120.81(3) ?
C7 N1 C1 . . 105.68(18) ?
C7 N1 Zn1 . . 126.28(15) ?
C1 N1 Zn1 . . 126.89(15) ?
C7 N2 C6 . . 107.21(19) ?
C7 N2 C8 . . 126.25(19) ?
C6 N2 C8 . . 126.44(19) ?
C16 N3 C22 . . 107.3(2) ?
C16 N3 C15 . . 124.6(2) ?
C22 N3 C15 . . 127.7(2) ?
C16 N4 C17 . . 105.0(2) ?
C16 N4 Zn1 . 7_556 124.06(16) ?
C17 N4 Zn1 . 7_556 128.75(16) ?
C23 N5 C25 . . 124.9(3) ?
C23 N5 C24 . . 117.5(3) ?
C25 N5 C24 . . 117.6(3) ?
N1 C1 C6 . . 109.0(2) ?
N1 C1 C2 . . 130.1(2) ?
C6 C1 C2 . . 120.9(2) ?
C3 C2 C1 . . 116.9(2) ?
C3 C2 H2 . . 121.6 ?
C1 C2 H2 . . 121.6 ?
C2 C3 C4 . . 121.6(2) ?
C2 C3 H3 . . 119.2 ?
C4 C3 H3 . . 119.2 ?
C5 C4 C3 . . 121.9(2) ?
C5 C4 H4 . . 119.0 ?
C3 C4 H4 . . 119.0 ?
C4 C5 C6 . . 116.3(2) ?
C4 C5 H5 . . 121.8 ?
C6 C5 H5 . . 121.8 ?
N2 C6 C5 . . 132.1(2) ?
N2 C6 C1 . . 105.54(19) ?
C5 C6 C1 . . 122.4(2) ?
N1 C7 N2 . . 112.6(2) ?
N1 C7 H7 . . 123.7 ?
N2 C7 H7 . . 123.7 ?
N2 C8 C9 . . 110.68(19) ?
N2 C8 H8A . . 109.5 ?
C9 C8 H8A . . 109.5 ?
N2 C8 H8B . . 109.5 ?
C9 C8 H8B . . 109.5 ?
H8A C8 H8B . . 108.1 ?
C14 C9 C10 . . 118.9(2) ?
C14 C9 C8 . . 120.7(2) ?
C10 C9 C8 . . 120.4(2) ?
C11 C10 C9 . . 121.0(2) ?
C11 C10 H10 . . 119.5 ?
C9 C10 H10 . . 119.5 ?
C10 C11 C12 . . 119.4(2) ?
C10 C11 C15 . . 119.7(2) ?
C12 C11 C15 . . 120.9(2) ?
C13 C12 C11 . . 120.0(2) ?
C13 C12 H12 . . 120.0 ?
C11 C12 H12 . . 120.0 ?
C12 C13 C14 . . 120.2(2) ?
C12 C13 H13 . . 119.9 ?
C14 C13 H13 . . 119.9 ?
C9 C14 C13 . . 120.4(2) ?
C9 C14 H14 . . 119.8 ?
C13 C14 H14 . . 119.8 ?
N3 C15 C11 . . 113.3(2) ?
N3 C15 H15A . . 108.9 ?
C11 C15 H15A . . 108.9 ?
N3 C15 H15B . . 108.9 ?
C11 C15 H15B . . 108.9 ?
H15A C15 H15B . . 107.7 ?
N4 C16 N3 . . 113.5(2) ?
N4 C16 H16 . . 123.3 ?
N3 C16 H16 . . 123.3 ?
C18 C17 C22 . . 121.3(2) ?
C18 C17 N4 . . 129.7(2) ?
C22 C17 N4 . . 109.0(2) ?
C19 C18 C17 . . 117.1(2) ?
C19 C18 H18 . . 121.5 ?
C17 C18 H18 . . 121.5 ?
C18 C19 C20 . . 121.5(2) ?
C18 C19 H19 . . 119.3 ?
C20 C19 H19 . . 119.3 ?
C21 C20 C19 . . 122.1(2) ?
C21 C20 H20 . . 118.9 ?
C19 C20 H20 . . 118.9 ?
C20 C21 C22 . . 116.3(2) ?
C20 C21 H21 . . 121.9 ?
C22 C21 H21 . . 121.9 ?
N3 C22 C21 . . 133.0(2) ?
N3 C22 C17 . . 105.2(2) ?
C21 C22 C17 . . 121.8(2) ?
O1 C23 N5 . . 126.3(4) ?
O1 C23 H23 . . 116.8 ?
N5 C23 H23 . . 116.8 ?
N5 C24 H24A . . 109.5 ?
N5 C24 H24B . . 109.5 ?
H24A C24 H24B . . 109.5 ?
N5 C24 H24C . . 109.5 ?
H24A C24 H24C . . 109.5 ?
H24B C24 H24C . . 109.5 ?
N5 C25 H25A . . 109.5 ?
N5 C25 H25B . . 109.5 ?
H25A C25 H25B . . 109.5 ?
N5 C25 H25C . . 109.5 ?
H25A C25 H25C . . 109.5 ?
H25B C25 H25C . . 109.5 ?

loop_
_geom_bond_atom_site_label_1
_geom_bond_atom_site_label_2
_geom_bond_site_symmetry_2
_geom_bond_distance
_geom_bond_publ_flag
Zn1 N1 . 2.022(2) ?
Zn1 N4 7_556 2.025(2) ?
Zn1 Cl1 . 2.2544(6) ?
Zn1 Cl2 . 2.2262(7) ?
O1 C23 . 1.211(4) ?
N1 C7 . 1.321(3) ?
N1 C1 . 1.394(3) ?
N2 C7 . 1.349(3) ?
N2 C6 . 1.391(3) ?
N2 C8 . 1.465(3) ?
N3 C16 . 1.339(3) ?
N3 C22 . 1.389(3) ?
N3 C15 . 1.474(3) ?
N4 C16 . 1.314(3) ?
N4 C17 . 1.403(3) ?
N4 Zn1 7_556 2.025(2) ?
N5 C23 . 1.312(4) ?
N5 C25 . 1.431(4) ?
N5 C24 . 1.447(5) ?
C1 C6 . 1.395(3) ?
C1 C2 . 1.397(3) ?
C2 C3 . 1.382(3) ?
C2 H2 . 0.9500 ?
C3 C4 . 1.408(3) ?
C3 H3 . 0.9500 ?
C4 C5 . 1.375(3) ?
C4 H4 . 0.9500 ?
C5 C6 . 1.394(3) ?
C5 H5 . 0.9500 ?
C7 H7 . 0.9500 ?
C8 C9 . 1.510(3) ?
C8 H8A . 0.9900 ?
C8 H8B . 0.9900 ?
C9 C14 . 1.383(3) ?
C9 C10 . 1.399(3) ?
C10 C11 . 1.384(3) ?
C10 H10 . 0.9500 ?
C11 C12 . 1.394(4) ?
C11 C15 . 1.506(3) ?
C12 C13 . 1.381(4) ?
C12 H12 . 0.9500 ?
C13 C14 . 1.394(4) ?
C13 H13 . 0.9500 ?
C14 H14 . 0.9500 ?
C15 H15A . 0.9900 ?
C15 H15B . 0.9900 ?
C16 H16 . 0.9500 ?
C17 C18 . 1.393(3) ?
C17 C22 . 1.397(3) ?
C18 C19 . 1.382(3) ?
C18 H18 . 0.9500 ?
C19 C20 . 1.396(4) ?
C19 H19 . 0.9500 ?
C20 C21 . 1.386(4) ?
C20 H20 . 0.9500 ?
C21 C22 . 1.396(3) ?
C21 H21 . 0.9500 ?
C23 H23 . 0.9500 ?
C24 H24A . 0.9800 ?
C24 H24B . 0.9800 ?
C24 H24C . 0.9800 ?
C25 H25A . 0.9800 ?
C25 H25B . 0.9800 ?
C25 H25C . 0.9800 ?

loop_
_geom_torsion_atom_site_label_1
_geom_torsion_atom_site_label_2
_geom_torsion_atom_site_label_3
_geom_torsion_atom_site_label_4
_geom_torsion_site_symmetry_1
_geom_torsion_site_symmetry_2
_geom_torsion_site_symmetry_3
_geom_torsion_site_symmetry_4
_geom_torsion
_geom_torsion_publ_flag
N4 Zn1 N1 C7 7_556 . . . -101.91(19) ?
Cl2 Zn1 N1 C7 . . . . 17.5(2) ?
Cl1 Zn1 N1 C7 . . . . 151.65(17) ?
N4 Zn1 N1 C1 7_556 . . . 64.00(19) ?
Cl2 Zn1 N1 C1 . . . . -176.59(17) ?
Cl1 Zn1 N1 C1 . . . . -42.44(19) ?
C7 N1 C1 C6 . . . . -0.1(2) ?
Zn1 N1 C1 C6 . . . . -168.31(15) ?
C7 N1 C1 C2 . . . . -179.8(2) ?
Zn1 N1 C1 C2 . . . . 12.0(3) ?
N1 C1 C2 C3 . . . . -179.9(2) ?
C6 C1 C2 C3 . . . . 0.5(3) ?
C1 C2 C3 C4 . . . . -0.3(4) ?
C2 C3 C4 C5 . . . . 0.0(4) ?
C3 C4 C5 C6 . . . . 0.0(4) ?
C7 N2 C6 C5 . . . . -179.8(2) ?
C8 N2 C6 C5 . . . . -3.4(4) ?
C7 N2 C6 C1 . . . . 0.0(2) ?
C8 N2 C6 C1 . . . . 176.4(2) ?
C4 C5 C6 N2 . . . . 180.0(2) ?
C4 C5 C6 C1 . . . . 0.1(3) ?
N1 C1 C6 N2 . . . . 0.0(2) ?
C2 C1 C6 N2 . . . . 179.7(2) ?
N1 C1 C6 C5 . . . . 179.9(2) ?
C2 C1 C6 C5 . . . . -0.4(4) ?
C1 N1 C7 N2 . . . . 0.1(3) ?
Zn1 N1 C7 N2 . . . . 168.44(15) ?
C6 N2 C7 N1 . . . . -0.1(3) ?
C8 N2 C7 N1 . . . . -176.5(2) ?
C7 N2 C8 C9 . . . . 115.4(2) ?
C6 N2 C8 C9 . . . . -60.3(3) ?
N2 C8 C9 C14 . . . . 125.4(2) ?
N2 C8 C9 C10 . . . . -52.4(3) ?
C14 C9 C10 C11 . . . . -1.3(4) ?
C8 C9 C10 C11 . . . . 176.5(2) ?
C9 C10 C11 C12 . . . . 1.7(3) ?
C9 C10 C11 C15 . . . . -178.8(2) ?
C10 C11 C12 C13 . . . . -0.6(4) ?
C15 C11 C12 C13 . . . . 179.9(2) ?
C11 C12 C13 C14 . . . . -0.9(4) ?
C10 C9 C14 C13 . . . . -0.2(4) ?
C8 C9 C14 C13 . . . . -178.1(2) ?
C12 C13 C14 C9 . . . . 1.3(4) ?
C16 N3 C15 C11 . . . . 128.1(2) ?
C22 N3 C15 C11 . . . . -59.4(3) ?
C10 C11 C15 N3 . . . . 112.2(2) ?
C12 C11 C15 N3 . . . . -68.3(3) ?
C17 N4 C16 N3 . . . . -0.5(3) ?
Zn1 N4 C16 N3 7_556 . . . -164.84(16) ?
C22 N3 C16 N4 . . . . 0.6(3) ?
C15 N3 C16 N4 . . . . 174.3(2) ?
C16 N4 C17 C18 . . . . 179.7(2) ?
Zn1 N4 C17 C18 7_556 . . . -17.1(4) ?
C16 N4 C17 C22 . . . . 0.3(3) ?
Zn1 N4 C17 C22 7_556 . . . 163.61(17) ?
C22 C17 C18 C19 . . . . -0.3(4) ?
N4 C17 C18 C19 . . . . -179.6(2) ?
C17 C18 C19 C20 . . . . 0.0(4) ?
C18 C19 C20 C21 . . . . -0.1(4) ?
C19 C20 C21 C22 . . . . 0.4(4) ?
C16 N3 C22 C21 . . . . 179.6(3) ?
C15 N3 C22 C21 . . . . 6.1(4) ?
C16 N3 C22 C17 . . . . -0.3(3) ?
C15 N3 C22 C17 . . . . -173.8(2) ?
C20 C21 C22 N3 . . . . 179.4(3) ?
C20 C21 C22 C17 . . . . -0.7(4) ?
C18 C17 C22 N3 . . . . -179.4(2) ?
N4 C17 C22 N3 . . . . 0.0(3) ?
C18 C17 C22 C21 . . . . 0.7(4) ?
N4 C17 C22 C21 . . . . -179.9(2) ?
C25 N5 C23 O1 . . . . -176.3(3) ?
C24 N5 C23 O1 . . . . 2.7(5) ?
